data_2227349
loop_
_publ_author_name
'Maniukiewicz, Waldemar'
'Bojarska, Joanna'
'Olczak, Andrzej'
'Dobruchowska, Ewa'
'Wiatrowski, Micha\/l'

_publ_section_title
;
 2,9-Di-3-pentylanthra[1,9-<i>def</i>:6,5,10-<i>d</i>'<i>e</i>'<i>f</i>']diisoquinoline-1,3,8,10-tetrone
;
_journal_coeditor_code CV2759
_journal_issue 10
_journal_name_full 'Acta Crystallographica Section E'
_journal_page_first o2570
_journal_page_last o2571
_journal_paper_doi 10.1107/S1600536810036275
_journal_volume 66
_journal_year 2010
_chemical_formula_iupac 'C34 H30 N2 O4'
_chemical_formula_moiety 'C34 H30 N2 O4'
_chemical_formula_sum 'C34 H30 N2 O4'
_chemical_formula_weight 530.60
_chemical_name_systematic
;
2,9-Di-3-pentylanthra[1,9-<i>def</i>:6,5,10-<i>d</i>'<i>e</i>'<i>f</i>']
diisoquinoline-1,3,8,10-tetrone
;
_space_group_IT_number 14
_symmetry_cell_setting monoclinic
_symmetry_space_group_name_Hall '-P 2ybc'
_symmetry_space_group_name_H-M 'P 1 21/c 1'
_atom_sites_solution_hydrogens geom
_atom_sites_solution_primary direct
_atom_sites_solution_secondary difmap
_audit_creation_method SHELXL-97
_cell_angle_alpha 90.00
_cell_angle_beta 100.562(2)
_cell_angle_gamma 90.00
_cell_formula_units_Z 8
_cell_length_a 34.009(4)
_cell_length_b 7.5035(10)
_cell_length_c 21.248(3)
_cell_measurement_reflns_used 9930
_cell_measurement_temperature 296(2)
_cell_measurement_theta_max 26.17
_cell_measurement_theta_min 2.42
_cell_volume 5330.3(12)
_computing_cell_refinement 'SAINT (Bruker, 2003)'
_computing_data_collection 'SMART (Bruker, 2003)'
_computing_data_reduction 'SAINT (Bruker, 2003)'
_computing_molecular_graphics
;
ORTEP-3 (Farrugia, 1997) and PLATON (Spek, 2009)
;
_computing_publication_material
;
publCIF (Westrip, 2010)
;
_computing_structure_refinement 'SHELXL97 (Sheldrick, 2008)'
_computing_structure_solution 'SHELXS97 (Sheldrick, 2008)'
_diffrn_ambient_temperature 296(2)
_diffrn_measured_fraction_theta_full 0.998
_diffrn_measured_fraction_theta_max 0.998
_diffrn_measurement_device_type 'Bruker APEXII CCD'
_diffrn_measurement_method '\w scan'
_diffrn_radiation_monochromator graphite
_diffrn_radiation_source 'fine-focus sealed tube'
_diffrn_radiation_type MoK\a
_diffrn_radiation_wavelength 0.71073
_diffrn_reflns_av_R_equivalents 0.0512
_diffrn_reflns_av_sigmaI/netI 0.0254
_diffrn_reflns_limit_h_max 40
_diffrn_reflns_limit_h_min -40
_diffrn_reflns_limit_k_max 8
_diffrn_reflns_limit_k_min -8
_diffrn_reflns_limit_l_max 25
_diffrn_reflns_limit_l_min -25
_diffrn_reflns_number 85917
_diffrn_reflns_theta_full 25.00
_diffrn_reflns_theta_max 25.00
_diffrn_reflns_theta_min 1.83
_exptl_absorpt_coefficient_mu 0.087
_exptl_absorpt_correction_T_max 0.9957
_exptl_absorpt_correction_T_min 0.9661
_exptl_absorpt_correction_type multi-scan
_exptl_absorpt_process_details '(SADABS; Sheldrick, 2002)'
_exptl_crystal_colour 'dark red'
_exptl_crystal_density_diffrn 1.322
_exptl_crystal_density_method 'not measured'
_exptl_crystal_description needle
_exptl_crystal_F_000 2240
_exptl_crystal_size_max 0.40
_exptl_crystal_size_mid 0.05
_exptl_crystal_size_min 0.05
_refine_diff_density_max 0.235
_refine_diff_density_min -0.211
_refine_ls_extinction_method none
_refine_ls_goodness_of_fit_ref 1.025
_refine_ls_hydrogen_treatment constr
_refine_ls_matrix_type full
_refine_ls_number_parameters 760
_refine_ls_number_reflns 9351
_refine_ls_number_restraints 871
_refine_ls_restrained_S_all 0.991
_refine_ls_R_factor_all 0.0929
_refine_ls_R_factor_gt 0.0615
_refine_ls_shift/su_max 0.000
_refine_ls_shift/su_mean 0.000
_refine_ls_structure_factor_coef Fsqd
_refine_ls_weighting_details 'calc w=1/[\s^2^(Fo^2^)+(0.0469P)^2^+6.5326P] where P=(Fo^2^+2Fc^2^)/3'
_refine_ls_weighting_scheme calc
_refine_ls_wR_factor_gt 0.1561
_refine_ls_wR_factor_ref 0.1660
_reflns_number_gt 6350
_reflns_number_total 9351
_reflns_threshold_expression I>2sigma(I)
_cod_data_source_file cv2759.cif
_cod_data_source_block I
_cod_original_sg_symbol_H-M 'P 21/c'
_cod_database_code 2227349
_cod_database_fobs_code 2227349

loop_
_symmetry_equiv_pos_site_id
_symmetry_equiv_pos_as_xyz
1 x,y,z
2 -x,1/2+y,1/2-z
3 -x,-y,-z
4 x,1/2-y,1/2+z

loop_
_atom_site_aniso_label
_atom_site_aniso_U_11
_atom_site_aniso_U_22
_atom_site_aniso_U_33
_atom_site_aniso_U_12
_atom_site_aniso_U_13
_atom_site_aniso_U_23
O7 0.0821(18) 0.100(2) 0.0935(19) 0.0188(16) 0.0214(15) 0.0102(16)
O8 0.123(2) 0.134(3) 0.0587(15) 0.025(2) 0.0270(15) -0.0005(17)
N4 0.0826(19) 0.0592(18) 0.0664(17) -0.0051(15) 0.0103(14) -0.0037(14)
C52 0.078(2) 0.052(2) 0.073(2) -0.0053(18) 0.0179(18) -0.0009(17)
C53 0.067(2) 0.0451(18) 0.0688(19) -0.0071(15) 0.0201(16) -0.0103(15)
C54 0.0663(19) 0.0416(17) 0.0589(18) -0.0083(15) 0.0215(15) -0.0124(14)
C55 0.080(2) 0.058(2) 0.0578(18) -0.0048(18) 0.0222(16) -0.0073(16)
C56 0.093(3) 0.069(2) 0.064(2) -0.002(2) 0.0209(19) -0.0052(19)
C57 0.0597(19) 0.055(2) 0.077(2) -0.0027(16) 0.0259(17) -0.0080(17)
C58 0.066(2) 0.059(2) 0.0645(19) -0.0056(17) 0.0318(16) -0.0084(16)
C59 0.0623(18) 0.0424(17) 0.0562(17) -0.0101(14) 0.0256(15) -0.0129(14)
C60 0.0619(18) 0.0403(16) 0.0550(17) -0.0087(14) 0.0236(14) -0.0125(14)
C61 0.0634(19) 0.0481(18) 0.0588(18) -0.0104(15) 0.0282(15) -0.0106(15)
C62 0.072(2) 0.079(2) 0.0597(19) 0.0017(19) 0.0336(17) -0.0037(18)
C63 0.086(2) 0.087(3) 0.058(2) 0.003(2) 0.0347(18) -0.0041(19)
C64A 0.089(4) 0.091(5) 0.063(4) 0.000(4) 0.011(3) -0.007(3)
C65A 0.170(9) 0.137(8) 0.179(9) -0.012(6) -0.100(7) -0.006(7)
C66A 0.148(8) 0.187(10) 0.172(9) 0.041(7) -0.055(7) -0.071(8)
C67A 0.141(7) 0.144(7) 0.095(6) 0.004(6) 0.015(5) 0.049(6)
C68A 0.115(6) 0.167(9) 0.133(7) -0.004(6) -0.008(5) 0.063(6)
C64B 0.106(10) 0.084(7) 0.089(8) 0.009(7) -0.001(9) 0.026(8)
C65B 0.157(13) 0.122(9) 0.094(10) 0.062(9) -0.041(9) -0.064(9)
C66B 0.219(16) 0.115(15) 0.164(17) -0.077(13) -0.138(14) 0.050(13)
C67B 0.134(13) 0.087(8) 0.044(7) 0.023(8) 0.024(7) 0.010(6)
C68B 0.26(3) 0.085(11) 0.16(2) 0.034(16) 0.118(18) 0.032(14)
O1 0.0543(13) 0.130(2) 0.0708(15) -0.0224(14) 0.0317(12) -0.0290(15)
O2 0.0489(12) 0.0793(16) 0.0573(13) -0.0139(11) 0.0058(10) -0.0152(12)
N1 0.0382(12) 0.0571(16) 0.0535(14) -0.0060(11) 0.0110(10) -0.0024(12)
C1 0.0437(15) 0.062(2) 0.0556(17) -0.0055(14) 0.0144(13) -0.0041(15)
C2 0.0412(14) 0.0451(16) 0.0412(14) -0.0019(12) 0.0115(11) 0.0015(12)
C3 0.0401(13) 0.0308(14) 0.0382(13) 0.0039(11) 0.0060(11) 0.0048(11)
C4 0.0396(14) 0.0333(14) 0.0416(14) 0.0033(11) 0.0060(11) 0.0027(11)
C5 0.0438(15) 0.0454(17) 0.0501(16) -0.0001(13) 0.0047(13) -0.0005(14)
C6 0.0473(15) 0.0523(18) 0.0447(15) -0.0047(13) 0.0192(12) -0.0038(13)
C7 0.0480(15) 0.0479(17) 0.0349(13) -0.0040(13) 0.0099(11) -0.0038(12)
C8 0.0403(14) 0.0323(14) 0.0341(13) 0.0028(11) 0.0087(10) 0.0027(11)
C9 0.0372(13) 0.0296(13) 0.0350(13) 0.0053(10) 0.0062(10) 0.0056(10)
C10 0.0377(13) 0.0319(14) 0.0367(13) 0.0058(11) 0.0057(10) 0.0044(11)
C11 0.0424(14) 0.0475(16) 0.0346(13) 0.0039(13) 0.0090(11) -0.0009(12)
C12 0.0423(14) 0.0426(16) 0.0388(14) 0.0018(12) 0.0017(11) -0.0004(12)
C13 0.0375(15) 0.076(2) 0.070(2) -0.0088(15) 0.0140(14) -0.0030(17)
C14 0.0463(19) 0.108(3) 0.094(3) 0.003(2) 0.0111(18) 0.017(2)
C15 0.063(3) 0.127(4) 0.163(5) 0.009(3) 0.030(3) 0.066(4)
C16 0.0540(19) 0.078(2) 0.084(2) -0.0181(18) 0.0174(17) -0.003(2)
C17 0.069(2) 0.089(3) 0.083(3) -0.003(2) 0.0249(19) 0.011(2)
O3 0.0469(11) 0.0778(16) 0.0546(12) -0.0203(11) 0.0091(9) -0.0026(11)
O4 0.0716(14) 0.106(2) 0.0383(11) -0.0311(14) 0.0130(10) -0.0018(12)
N2 0.0476(13) 0.0547(15) 0.0398(12) -0.0105(11) 0.0029(10) 0.0031(11)
C18 0.0389(15) 0.0470(17) 0.0499(16) -0.0023(13) 0.0057(12) 0.0055(13)
C19 0.0370(13) 0.0351(14) 0.0410(14) 0.0034(11) 0.0060(11) 0.0060(11)
C20 0.0371(13) 0.0314(14) 0.0395(13) 0.0041(11) 0.0084(11) 0.0088(11)
C21 0.0442(14) 0.0434(16) 0.0380(13) -0.0021(12) 0.0073(11) 0.0059(12)
C22 0.0488(16) 0.0577(19) 0.0409(15) -0.0081(14) 0.0065(12) 0.0069(14)
C23 0.0334(13) 0.0438(16) 0.0476(15) -0.0002(12) 0.0088(11) 0.0053(12)
C24 0.0377(14) 0.0470(16) 0.0396(14) 0.0014(12) 0.0113(11) 0.0030(12)
C25 0.0329(13) 0.0339(14) 0.0407(13) 0.0042(11) 0.0103(11) 0.0061(11)
C26 0.0329(12) 0.0312(14) 0.0388(13) 0.0051(10) 0.0067(10) 0.0071(11)
C27 0.0354(13) 0.0336(14) 0.0409(14) 0.0037(11) 0.0089(11) 0.0064(11)
C28 0.0411(15) 0.0574(19) 0.0448(15) -0.0070(13) 0.0132(12) 0.0005(14)
C29 0.0506(16) 0.064(2) 0.0379(14) -0.0083(14) 0.0150(12) 0.0010(14)
C30 0.0540(17) 0.066(2) 0.0433(16) -0.0131(15) -0.0007(13) 0.0020(15)
C31 0.064(2) 0.084(3) 0.060(2) -0.0042(19) -0.0086(16) 0.0017(19)
C32 0.110(3) 0.084(3) 0.080(3) 0.016(3) -0.010(2) -0.005(2)
C33 0.064(2) 0.072(2) 0.0544(19) -0.0141(17) 0.0055(15) -0.0042(17)
C34 0.088(3) 0.079(3) 0.066(2) -0.009(2) 0.0259(19) -0.0099(19)
O5 0.0601(14) 0.118(2) 0.0986(19) 0.0159(15) 0.0362(14) 0.0347(17)
O6 0.0661(14) 0.0791(17) 0.0674(15) 0.0113(13) 0.0090(11) 0.0141(13)
N3 0.0519(14) 0.0584(17) 0.0712(17) 0.0066(13) 0.0142(13) 0.0075(14)
C35 0.0567(18) 0.059(2) 0.074(2) 0.0039(16) 0.0202(16) 0.0069(17)
C36 0.0516(16) 0.0481(18) 0.0603(18) 0.0021(14) 0.0197(14) 0.0011(15)
C37 0.0506(15) 0.0377(15) 0.0477(15) -0.0031(13) 0.0131(12) -0.0050(12)
C38 0.0515(16) 0.0443(17) 0.0527(16) -0.0047(13) 0.0074(13) -0.0022(13)
C39 0.0566(18) 0.0470(18) 0.0580(18) -0.0019(14) 0.0069(14) -0.0016(15)
C40 0.0592(19) 0.062(2) 0.0615(19) 0.0061(16) 0.0276(15) 0.0055(16)
C41 0.0605(18) 0.0585(19) 0.0433(15) 0.0037(15) 0.0173(13) 0.0036(14)
C42 0.0522(16) 0.0388(15) 0.0421(14) -0.0043(13) 0.0141(12) -0.0029(12)
C43 0.0493(15) 0.0388(15) 0.0428(14) -0.0057(12) 0.0129(12) -0.0035(12)
C44 0.0490(16) 0.0372(15) 0.0473(15) -0.0050(12) 0.0126(12) -0.0033(12)
C45 0.0576(18) 0.0569(19) 0.0442(15) -0.0032(15) 0.0166(13) -0.0014(14)
C46 0.0617(18) 0.0520(18) 0.0430(15) -0.0020(15) 0.0094(13) 0.0013(14)
C47 0.0539(19) 0.078(2) 0.091(3) 0.0098(18) 0.0121(18) 0.014(2)
C48 0.054(2) 0.107(4) 0.140(4) 0.006(2) 0.011(2) 0.008(3)
C49 0.079(3) 0.140(5) 0.180(5) -0.006(3) 0.005(3) -0.052(4)
C50 0.072(2) 0.098(3) 0.126(4) 0.024(2) 0.036(2) 0.003(3)
C51 0.136(5) 0.121(4) 0.174(5) 0.059(4) 0.062(4) 0.024(4)

loop_
_atom_site_type_symbol
_atom_site_label
_atom_site_fract_x
_atom_site_fract_y
_atom_site_fract_z
_atom_site_U_iso_or_equiv
_atom_site_thermal_displace_type
_atom_site_calc_flag
_atom_site_refinement_flags
_atom_site_occupancy
O O7 0.15032(8) 0.1736(4) 0.15767(13) 0.0912(11) Uani . . 1.000
O O8 0.05685(9) 0.2928(5) 0.27973(12) 0.1039(13) Uani . . 1.000
N N4 0.10523(9) 0.2440(4) 0.22107(14) 0.0698(10) Uani . . 1.000
C C52 0.11766(11) 0.2356(5) 0.16172(17) 0.0672(12) Uani . . 1.000
C C53 0.09065(10) 0.3063(4) 0.10547(16) 0.0593(11) Uani . . 1.000
C C54 0.05202(9) 0.3650(4) 0.11002(15) 0.0543(10) Uani . . 1.000
C C55 0.03954(11) 0.3581(5) 0.16981(16) 0.0641(11) Uani . . 1.000
C C56 0.06682(12) 0.2964(5) 0.22741(18) 0.0745(14) Uani . . 1.000
C C57 0.10337(10) 0.3144(4) 0.04753(17) 0.0622(11) Uani . . 1.000
C C58 0.07854(10) 0.3848(4) -0.00564(16) 0.0607(11) Uani . . 1.000
C C59 0.03994(9) 0.4419(4) -0.00431(14) 0.0518(10) Uani . . 1.000
C C60 0.02605(9) 0.4311(4) 0.05535(14) 0.0508(10) Uani . . 1.000
C C61 -0.01339(9) 0.4882(4) 0.06022(15) 0.0546(11) Uani . . 1.000
C C62 -0.02436(11) 0.4748(5) 0.12051(16) 0.0675(11) Uani . . 1.000
C C63 0.00152(11) 0.4127(5) 0.17361(17) 0.0743(14) Uani . . 1.000
C C64A 0.1356(3) 0.1883(11) 0.2766(4) 0.081(3) Uani . . 0.700
C C65A 0.1658(3) 0.3118(13) 0.2996(5) 0.179(5) Uani . . 0.700
C C66A 0.1864(3) 0.3551(14) 0.3593(4) 0.180(5) Uani . . 0.700
C C67A 0.1251(3) 0.0055(14) 0.3020(4) 0.128(4) Uani . . 0.700
C C68A 0.1542(3) -0.0819(14) 0.3474(4) 0.142(4) Uani . . 0.700
C C64B 0.1310(8) 0.204(2) 0.2901(12) 0.095(5) Uani . . 0.300
C C65B 0.1457(4) 0.3684(15) 0.3128(5) 0.132(6) Uani . . 0.300
C C66B 0.1875(4) 0.4319(15) 0.3069(5) 0.188(9) Uani . . 0.300
C C67B 0.1426(4) 0.0054(15) 0.2839(5) 0.087(6) Uani . . 0.300
C C68B 0.1231(8) -0.110(3) 0.3206(12) 0.158(13) Uani . . 0.300
O O1 0.33801(6) 0.8756(4) 0.57655(11) 0.0825(9) Uani . . 1.000
O O2 0.34231(6) 0.6514(3) 0.37896(10) 0.0623(8) Uani . . 1.000
N N1 0.33851(6) 0.7642(3) 0.47692(11) 0.0493(8) Uani . . 1.000
C C1 0.35654(8) 0.8479(4) 0.53397(14) 0.0531(10) Uani . . 1.000
C C2 0.39920(8) 0.8984(4) 0.54060(12) 0.0420(8) Uani . . 1.000
C C3 0.41964(7) 0.8790(3) 0.48919(12) 0.0365(8) Uani . . 1.000
C C4 0.39983(7) 0.8014(3) 0.43157(12) 0.0384(8) Uani . . 1.000
C C5 0.35849(8) 0.7328(4) 0.42623(14) 0.0469(9) Uani . . 1.000
C C6 0.41887(8) 0.9708(4) 0.59704(13) 0.0467(9) Uani . . 1.000
C C7 0.45877(8) 1.0237(4) 0.60401(12) 0.0433(9) Uani . . 1.000
C C8 0.47981(7) 1.0109(3) 0.55426(11) 0.0353(8) Uani . . 1.000
C C9 0.45979(7) 0.9384(3) 0.49465(11) 0.0340(8) Uani . . 1.000
C C10 0.47885(7) 0.9254(3) 0.44059(11) 0.0356(8) Uani . . 1.000
C C11 0.45780(8) 0.8520(4) 0.38439(12) 0.0413(8) Uani . . 1.000
C C12 0.41902(8) 0.7882(4) 0.38058(12) 0.0420(8) Uani . . 1.000
C C13 0.29580(8) 0.7047(5) 0.47125(16) 0.0606(11) Uani . . 1.000
C C14 0.26833(10) 0.7838(6) 0.41446(19) 0.0830(15) Uani . . 1.000
C C15 0.27052(12) 0.9843(7) 0.4094(3) 0.117(2) Uani . . 1.000
C C16 0.29299(10) 0.5022(5) 0.47604(18) 0.0714(11) Uani . . 1.000
C C17 0.31410(11) 0.4269(6) 0.53911(17) 0.0790(16) Uani . . 1.000
O O3 0.34920(6) 0.1448(3) 0.35559(9) 0.0598(8) Uani . . 1.000
O O4 0.43654(7) 0.2748(4) 0.22385(9) 0.0716(9) Uani . . 1.000
N N2 0.39047(7) 0.2227(3) 0.28708(10) 0.0480(8) Uani . . 1.000
C C18 0.38009(8) 0.2150(4) 0.34781(13) 0.0456(9) Uani . . 1.000
C C19 0.40806(7) 0.2938(3) 0.40210(12) 0.0379(8) Uani . . 1.000
C C20 0.44575(7) 0.3567(3) 0.39396(12) 0.0358(8) Uani . . 1.000
C C21 0.45633(8) 0.3498(4) 0.33281(12) 0.0419(8) Uani . . 1.000
C C22 0.42768(8) 0.2810(4) 0.27691(13) 0.0494(10) Uani . . 1.000
C C23 0.39707(7) 0.3066(4) 0.46086(12) 0.0414(8) Uani . . 1.000
C C24 0.42302(7) 0.3787(4) 0.51279(12) 0.0409(8) Uani . . 1.000
C C25 0.46077(7) 0.4389(3) 0.50770(12) 0.0354(8) Uani . . 1.000
C C26 0.47294(7) 0.4267(3) 0.44697(11) 0.0343(8) Uani . . 1.000
C C27 0.51111(7) 0.4883(3) 0.43760(12) 0.0364(8) Uani . . 1.000
C C28 0.52010(8) 0.4797(4) 0.37648(13) 0.0471(9) Uani . . 1.000
C C29 0.49306(8) 0.4127(4) 0.32512(13) 0.0500(10) Uani . . 1.000
C C30 0.36052(9) 0.1622(4) 0.23004(14) 0.0557(10) Uani . . 1.000
C C31 0.32038(10) 0.2563(5) 0.22485(17) 0.0719(14) Uani . . 1.000
C C32 0.32279(13) 0.4558(6) 0.2294(2) 0.0948(17) Uani . . 1.000
C C33 0.35716(10) -0.0399(5) 0.22768(15) 0.0641(11) Uani . . 1.000
C C34 0.39376(11) -0.1330(5) 0.21307(17) 0.0762(16) Uani . . 1.000
O O5 0.17448(7) 0.8403(4) -0.00898(13) 0.0895(10) Uani . . 1.000
O O6 0.13990(7) 0.6532(3) 0.17751(11) 0.0713(9) Uani . . 1.000
N N3 0.15775(7) 0.7338(4) 0.08308(13) 0.0601(9) Uani . . 1.000
C C35 0.14885(10) 0.8186(5) 0.02337(17) 0.0622(11) Uani . . 1.000
C C36 0.10703(9) 0.8746(4) 0.00049(15) 0.0521(10) Uani . . 1.000
C C37 0.07921(8) 0.8713(4) 0.04216(13) 0.0448(9) Uani . . 1.000
C C38 0.09080(9) 0.8051(4) 0.10487(14) 0.0498(9) Uani . . 1.000
C C39 0.13092(9) 0.7255(4) 0.12528(15) 0.0543(10) Uani . . 1.000
C C40 0.09541(9) 0.9339(4) -0.06097(15) 0.0588(11) Uani . . 1.000
C C41 0.05654(9) 0.9907(4) -0.08285(14) 0.0531(10) Uani . . 1.000
C C42 0.02842(8) 0.9957(4) -0.04315(12) 0.0437(9) Uani . . 1.000
C C43 0.03971(8) 0.9351(4) 0.02129(12) 0.0431(8) Uani . . 1.000
C C44 0.01245(8) 0.9381(4) 0.06526(13) 0.0440(9) Uani . . 1.000
C C45 0.02573(9) 0.8754(4) 0.12668(13) 0.0520(10) Uani . . 1.000
C C46 0.06412(9) 0.8086(4) 0.14628(14) 0.0523(10) Uani . . 1.000
C C47 0.19744(10) 0.6458(5) 0.10204(19) 0.0745(14) Uani . . 1.000
C C48 0.23055(11) 0.7769(7) 0.1231(2) 0.101(2) Uani . . 1.000
C C49 0.22923(14) 0.8710(8) 0.1838(3) 0.135(3) Uani . . 1.000
C C50 0.20487(12) 0.5105(6) 0.0501(2) 0.0964(18) Uani . . 1.000
C C51 0.23083(16) 0.3605(7) 0.0769(3) 0.139(3) Uani . . 1.000
H H65A 0.18670 0.28410 0.27570 0.2140 Uiso calc . 0.700
H H65B 0.15470 0.42470 0.28250 0.2140 Uiso calc . 0.700
H H66A 0.20720 0.43820 0.35540 0.2160 Uiso calc . 0.700
H H66B 0.19790 0.24930 0.38050 0.2160 Uiso calc . 0.700
H H66C 0.16840 0.40800 0.38390 0.2160 Uiso calc . 0.700
H H67A 0.10140 0.02050 0.32080 0.1530 Uiso calc . 0.700
H H67B 0.11800 -0.07340 0.26550 0.1530 Uiso calc . 0.700
H H68A 0.14410 -0.19610 0.35740 0.1710 Uiso calc . 0.700
H H68B 0.16000 -0.01130 0.38560 0.1710 Uiso calc . 0.700
H H68C 0.17810 -0.09800 0.33010 0.1710 Uiso calc . 0.700
H H57 0.12860 0.27250 0.04420 0.0750 Uiso calc R 1.000
H H58 0.08820 0.39420 -0.04380 0.0730 Uiso calc R 1.000
H H62 -0.05000 0.50910 0.12480 0.0810 Uiso calc R 1.000
H H63 -0.00690 0.40760 0.21280 0.0890 Uiso calc R 1.000
H H64A 0.15210 0.13290 0.24870 0.0980 Uiso calc . 0.700
H H64B 0.10940 0.19010 0.31460 0.1140 Uiso calc . 0.300
H H65C 0.14430 0.37190 0.35800 0.1590 Uiso calc . 0.300
H H65D 0.12710 0.45730 0.29200 0.1590 Uiso calc . 0.300
H H66D 0.19410 0.53680 0.33250 0.2250 Uiso calc . 0.300
H H66E 0.18810 0.45930 0.26290 0.2250 Uiso calc . 0.300
H H66F 0.20660 0.33980 0.32140 0.2250 Uiso calc . 0.300
H H67C 0.13590 -0.02960 0.23930 0.1050 Uiso calc . 0.300
H H67D 0.17130 -0.00730 0.29750 0.1050 Uiso calc . 0.300
H H68D 0.13430 -0.22740 0.32030 0.1870 Uiso calc . 0.300
H H68E 0.09510 -0.11420 0.30260 0.1870 Uiso calc . 0.300
H H68F 0.12670 -0.06700 0.36380 0.1870 Uiso calc . 0.300
H H6 0.40540 0.98470 0.63110 0.0560 Uiso calc R 1.000
H H7 0.47160 1.06870 0.64320 0.0520 Uiso calc R 1.000
H H11 0.46990 0.84530 0.34860 0.0490 Uiso calc R 1.000
H H12 0.40600 0.73590 0.34280 0.0500 Uiso calc R 1.000
H H13 0.28670 0.75200 0.50910 0.0730 Uiso calc R 1.000
H H14A 0.24100 0.75070 0.41670 0.0990 Uiso calc R 1.000
H H14B 0.27470 0.73170 0.37580 0.0990 Uiso calc R 1.000
H H15A 0.25230 1.02370 0.37200 0.1400 Uiso calc R 1.000
H H15B 0.29720 1.01870 0.40600 0.1400 Uiso calc R 1.000
H H15C 0.26340 1.03770 0.44680 0.1400 Uiso calc R 1.000
H H16A 0.26500 0.46860 0.46960 0.0860 Uiso calc R 1.000
H H16B 0.30430 0.44900 0.44180 0.0860 Uiso calc R 1.000
H H17A 0.31120 0.29960 0.53870 0.0950 Uiso calc R 1.000
H H17B 0.30260 0.47620 0.57330 0.0950 Uiso calc R 1.000
H H17C 0.34200 0.45690 0.54540 0.0950 Uiso calc R 1.000
H H23 0.37200 0.26650 0.46600 0.0500 Uiso calc R 1.000
H H24 0.41480 0.38670 0.55210 0.0490 Uiso calc R 1.000
H H28 0.54490 0.51980 0.36990 0.0570 Uiso calc R 1.000
H H29 0.49990 0.41020 0.28470 0.0600 Uiso calc R 1.000
H H30 0.37130 0.19760 0.19220 0.0670 Uiso calc R 1.000
H H31A 0.30380 0.22450 0.18430 0.0860 Uiso calc R 1.000
H H31B 0.30720 0.21250 0.25860 0.0860 Uiso calc R 1.000
H H32A 0.29630 0.50430 0.22570 0.1140 Uiso calc R 1.000
H H32B 0.33500 0.50130 0.19540 0.1140 Uiso calc R 1.000
H H32C 0.33850 0.48930 0.26990 0.1140 Uiso calc R 1.000
H H33A 0.35210 -0.08210 0.26860 0.0770 Uiso calc R 1.000
H H33B 0.33430 -0.07260 0.19530 0.0770 Uiso calc R 1.000
H H34A 0.38950 -0.25950 0.21230 0.0910 Uiso calc R 1.000
H H34B 0.41650 -0.10420 0.24550 0.0910 Uiso calc R 1.000
H H34C 0.39860 -0.09450 0.17210 0.0910 Uiso calc R 1.000
H H40 0.11380 0.93620 -0.08840 0.0710 Uiso calc R 1.000
H H41 0.04910 1.02630 -0.12530 0.0640 Uiso calc R 1.000
H H45 0.00840 0.87810 0.15580 0.0620 Uiso calc R 1.000
H H46 0.07180 0.76590 0.18780 0.0630 Uiso calc R 1.000
H H47 0.19550 0.57440 0.14000 0.0890 Uiso calc R 1.000
H H48A 0.25590 0.71430 0.12760 0.1220 Uiso calc R 1.000
H H48B 0.23000 0.86510 0.08960 0.1220 Uiso calc R 1.000
H H49A 0.25080 0.95510 0.19220 0.1620 Uiso calc R 1.000
H H49B 0.23180 0.78620 0.21810 0.1620 Uiso calc R 1.000
H H49C 0.20420 0.93270 0.18040 0.1620 Uiso calc R 1.000
H H50A 0.17940 0.46370 0.02840 0.1160 Uiso calc R 1.000
H H50B 0.21720 0.57220 0.01860 0.1160 Uiso calc R 1.000
H H51A 0.23470 0.28180 0.04290 0.1670 Uiso calc R 1.000
H H51B 0.21840 0.29650 0.10710 0.1670 Uiso calc R 1.000
H H51C 0.25620 0.40570 0.09800 0.1670 Uiso calc R 1.000

loop_
_atom_type_symbol
_atom_type_description
_atom_type_scat_dispersion_real
_atom_type_scat_dispersion_imag
_atom_type_scat_source
C C 0.0033 0.0016 'International Tables Vol C Tables 4.2.6.8 and 6.1.1.4'
H H 0.0000 0.0000 'International Tables Vol C Tables 4.2.6.8 and 6.1.1.4'
N N 0.0061 0.0033 'International Tables Vol C Tables 4.2.6.8 and 6.1.1.4'
O O 0.0106 0.0060 'International Tables Vol C Tables 4.2.6.8 and 6.1.1.4'

loop_
_geom_angle_atom_site_label_1
_geom_angle_atom_site_label_2
_geom_angle_atom_site_label_3
_geom_angle_site_symmetry_1
_geom_angle_site_symmetry_2
_geom_angle_site_symmetry_3
_geom_angle
_geom_angle_publ_flag
C52 N4 C56 . . . 122.8(3) no
C52 N4 C64A . . . 115.0(5) no
C52 N4 C64B . . . 127.8(10) no
C56 N4 C64A . . . 122.2(5) no
C56 N4 C64B . . . 109.3(10) no
C1 N1 C13 . . . 117.7(2) no
C5 N1 C13 . . . 119.2(2) no
C1 N1 C5 . . . 123.1(2) no
C18 N2 C22 . . . 123.1(2) no
C18 N2 C30 . . . 118.9(2) no
C22 N2 C30 . . . 118.1(2) no
C35 N3 C47 . . . 118.7(3) no
C39 N3 C47 . . . 118.3(3) no
C35 N3 C39 . . . 123.0(3) no
O7 C52 C53 . . . 121.5(3) no
N4 C52 C53 . . . 118.0(3) no
O7 C52 N4 . . . 120.5(3) no
C52 C53 C57 . . . 119.4(3) no
C54 C53 C57 . . . 119.9(3) no
C52 C53 C54 . . . 120.7(3) no
C55 C54 C60 . . . 120.4(3) no
C53 C54 C60 . . . 120.3(3) no
C53 C54 C55 . . . 119.3(3) no
C56 C55 C63 . . . 120.2(3) no
C54 C55 C56 . . . 120.9(3) no
C54 C55 C63 . . . 118.9(3) no
O8 C56 N4 . . . 120.2(4) no
N4 C56 C55 . . . 117.9(3) no
O8 C56 C55 . . . 121.8(4) no
C53 C57 C58 . . . 120.1(3) no
C57 C58 C59 . . . 122.6(3) no
C58 C59 C61 . . 3_565 123.0(3) no
C60 C59 C61 . . 3_565 119.2(3) no
C58 C59 C60 . . . 117.9(3) no
C59 C60 C61 . . . 120.8(3) no
C54 C60 C61 . . . 119.9(3) no
C54 C60 C59 . . . 119.3(3) no
C59 C61 C60 3_565 . . 120.0(3) no
C59 C61 C62 3_565 . . 122.9(3) no
C60 C61 C62 . . . 117.1(3) no
C61 C62 C63 . . . 122.4(3) no
C55 C63 C62 . . . 121.3(3) no
C65A C64A C67A . . . 131.9(8) no
N4 C64A C65A . . . 116.8(7) no
N4 C64A C67A . . . 111.0(7) no
C65B C64B C67B . . . 144(2) no
N4 C64B C67B . . . 102.0(13) no
N4 C64B C65B . . . 104.8(12) no
C64A C65A C66A . . . 134.1(10) no
C64B C65B C66B . . . 122.1(15) no
C64A C67A C68A . . . 118.4(9) no
C64B C67B C68B . . . 112.9(16) no
C58 C57 H57 . . . 120.00 no
C53 C57 H57 . . . 120.00 no
C59 C58 H58 . . . 119.00 no
C57 C58 H58 . . . 119.00 no
C63 C62 H62 . . . 119.00 no
C61 C62 H62 . . . 119.00 no
C62 C63 H63 . . . 119.00 no
C55 C63 H63 . . . 119.00 no
N4 C64A H64A . . . 92.00 no
C67A C64A H64A . . . 92.00 no
C65A C64A H64A . . . 92.00 no
C67B C64B H64B . . . 100.00 no
N4 C64B H64B . . . 100.00 no
C65B C64B H64B . . . 100.00 no
C66A C65A H65A . . . 104.00 no
H65A C65A H65B . . . 105.00 no
C66A C65A H65B . . . 104.00 no
C64A C65A H65A . . . 104.00 no
C64A C65A H65B . . . 104.00 no
H65C C65B H65D . . . 107.00 no
C66B C65B H65D . . . 107.00 no
C64B C65B H65D . . . 107.00 no
C64B C65B H65C . . . 107.00 no
C66B C65B H65C . . . 107.00 no
C65A C66A H66B . . . 109.00 no
C65A C66A H66C . . . 109.00 no
C65A C66A H66A . . . 110.00 no
H66B C66A H66C . . . 109.00 no
H66A C66A H66C . . . 109.00 no
H66A C66A H66B . . . 110.00 no
C65B C66B H66D . . . 110.00 no
H66E C66B H66F . . . 109.00 no
H66D C66B H66E . . . 109.00 no
H66D C66B H66F . . . 110.00 no
C65B C66B H66F . . . 110.00 no
C65B C66B H66E . . . 109.00 no
C68A C67A H67B . . . 108.00 no
C64A C67A H67A . . . 108.00 no
C64A C67A H67B . . . 108.00 no
C68A C67A H67A . . . 108.00 no
H67A C67A H67B . . . 107.00 no
C64B C67B H67C . . . 109.00 no
C64B C67B H67D . . . 109.00 no
H67C C67B H67D . . . 108.00 no
C68B C67B H67D . . . 109.00 no
C68B C67B H67C . . . 109.00 no
H68A C68A H68C . . . 110.00 no
C67A C68A H68C . . . 110.00 no
H68B C68A H68C . . . 110.00 no
H68A C68A H68B . . . 109.00 no
C67A C68A H68B . . . 109.00 no
C67A C68A H68A . . . 109.00 no
C67B C68B H68E . . . 109.00 no
H68E C68B H68F . . . 110.00 no
H68D C68B H68E . . . 109.00 no
C67B C68B H68F . . . 109.00 no
C67B C68B H68D . . . 109.00 no
H68D C68B H68F . . . 109.00 no
O1 C1 N1 . . . 121.2(3) no
N1 C1 C2 . . . 117.5(2) no
O1 C1 C2 . . . 121.3(3) no
C3 C2 C6 . . . 119.2(2) no
C1 C2 C6 . . . 119.7(2) no
C1 C2 C3 . . . 121.0(2) no
C4 C3 C9 . . . 120.0(2) no
C2 C3 C4 . . . 119.5(2) no
C2 C3 C9 . . . 120.6(2) no
C3 C4 C12 . . . 119.8(2) no
C5 C4 C12 . . . 119.9(2) no
C3 C4 C5 . . . 120.4(2) no
N1 C5 C4 . . . 118.2(2) no
O2 C5 N1 . . . 120.8(3) no
O2 C5 C4 . . . 121.1(3) no
C2 C6 C7 . . . 120.9(3) no
C6 C7 C8 . . . 121.9(2) no
C7 C8 C9 . . . 118.3(2) no
C9 C8 C10 . . 3_676 118.9(2) no
C7 C8 C10 . . 3_676 122.8(2) no
C8 C9 C10 . . . 121.9(2) no
C3 C9 C10 . . . 119.1(2) no
C3 C9 C8 . . . 119.1(2) no
C8 C10 C9 3_676 . . 119.3(2) no
C8 C10 C11 3_676 . . 121.9(2) no
C9 C10 C11 . . . 118.8(2) no
C10 C11 C12 . . . 121.4(2) no
C4 C12 C11 . . . 120.9(2) no
C14 C13 C16 . . . 114.1(3) no
N1 C13 C16 . . . 111.2(3) no
N1 C13 C14 . . . 113.3(3) no
C13 C14 C15 . . . 114.7(4) no
C13 C16 C17 . . . 114.0(3) no
C7 C6 H6 . . . 120.00 no
C2 C6 H6 . . . 120.00 no
C8 C7 H7 . . . 119.00 no
C6 C7 H7 . . . 119.00 no
C10 C11 H11 . . . 119.00 no
C12 C11 H11 . . . 119.00 no
C11 C12 H12 . . . 119.00 no
C4 C12 H12 . . . 120.00 no
N1 C13 H13 . . . 106.00 no
C16 C13 H13 . . . 106.00 no
C14 C13 H13 . . . 106.00 no
C15 C14 H14B . . . 109.00 no
H14A C14 H14B . . . 108.00 no
C13 C14 H14B . . . 109.00 no
C15 C14 H14A . . . 109.00 no
C13 C14 H14A . . . 109.00 no
H15B C15 H15C . . . 110.00 no
C14 C15 H15A . . . 109.00 no
C14 C15 H15B . . . 109.00 no
H15A C15 H15C . . . 110.00 no
H15A C15 H15B . . . 109.00 no
C14 C15 H15C . . . 109.00 no
C13 C16 H16B . . . 109.00 no
C13 C16 H16A . . . 109.00 no
C17 C16 H16A . . . 109.00 no
H16A C16 H16B . . . 108.00 no
C17 C16 H16B . . . 109.00 no
C16 C17 H17C . . . 109.00 no
H17A C17 H17B . . . 110.00 no
C16 C17 H17B . . . 110.00 no
H17B C17 H17C . . . 109.00 no
H17A C17 H17C . . . 109.00 no
C16 C17 H17A . . . 109.00 no
O3 C18 N2 . . . 121.0(2) no
O3 C18 C19 . . . 121.1(2) no
N2 C18 C19 . . . 117.9(2) no
C20 C19 C23 . . . 119.7(2) no
C18 C19 C23 . . . 119.7(2) no
C18 C19 C20 . . . 120.6(2) no
C21 C20 C26 . . . 120.3(2) no
C19 C20 C21 . . . 119.5(2) no
C19 C20 C26 . . . 120.2(2) no
C20 C21 C22 . . . 120.6(2) no
C20 C21 C29 . . . 119.2(2) no
C22 C21 C29 . . . 120.2(2) no
O4 C22 N2 . . . 121.1(3) no
O4 C22 C21 . . . 121.1(3) no
N2 C22 C21 . . . 117.8(2) no
C19 C23 C24 . . . 120.7(2) no
C23 C24 C25 . . . 121.9(2) no
C24 C25 C26 . . . 118.4(2) no
C24 C25 C27 . . 3_666 122.6(2) no
C26 C25 C27 . . 3_666 119.0(2) no
C25 C26 C27 . . . 121.8(2) no
C20 C26 C25 . . . 119.1(2) no
C20 C26 C27 . . . 119.1(2) no
C25 C27 C26 3_666 . . 119.2(2) no
C26 C27 C28 . . . 118.5(2) no
C25 C27 C28 3_666 . . 122.3(2) no
C27 C28 C29 . . . 121.7(3) no
C21 C29 C28 . . . 121.2(3) no
C31 C30 C33 . . . 113.5(3) no
N2 C30 C31 . . . 112.6(2) no
N2 C30 C33 . . . 111.3(2) no
C30 C31 C32 . . . 114.8(3) no
C30 C33 C34 . . . 114.1(3) no
C19 C23 H23 . . . 120.00 no
C24 C23 H23 . . . 120.00 no
C25 C24 H24 . . . 119.00 no
C23 C24 H24 . . . 119.00 no
C27 C28 H28 . . . 119.00 no
C29 C28 H28 . . . 119.00 no
C28 C29 H29 . . . 119.00 no
C21 C29 H29 . . . 119.00 no
N2 C30 H30 . . . 106.00 no
C31 C30 H30 . . . 106.00 no
C33 C30 H30 . . . 106.00 no
C32 C31 H31B . . . 109.00 no
H31A C31 H31B . . . 108.00 no
C30 C31 H31B . . . 109.00 no
C32 C31 H31A . . . 109.00 no
C30 C31 H31A . . . 109.00 no
C31 C32 H32A . . . 109.00 no
C31 C32 H32B . . . 109.00 no
H32B C32 H32C . . . 110.00 no
H32A C32 H32C . . . 109.00 no
C31 C32 H32C . . . 110.00 no
H32A C32 H32B . . . 109.00 no
C30 C33 H33A . . . 109.00 no
C30 C33 H33B . . . 109.00 no
C34 C33 H33A . . . 109.00 no
C34 C33 H33B . . . 109.00 no
H33A C33 H33B . . . 108.00 no
C33 C34 H34C . . . 109.00 no
H34A C34 H34C . . . 109.00 no
H34B C34 H34C . . . 109.00 no
H34A C34 H34B . . . 109.00 no
C33 C34 H34A . . . 109.00 no
C33 C34 H34B . . . 110.00 no
O5 C35 N3 . . . 120.9(3) no
O5 C35 C36 . . . 121.5(3) no
N3 C35 C36 . . . 117.5(3) no
C35 C36 C37 . . . 120.3(3) no
C35 C36 C40 . . . 119.9(3) no
C37 C36 C40 . . . 119.7(3) no
C36 C37 C38 . . . 119.8(3) no
C36 C37 C43 . . . 120.3(3) no
C38 C37 C43 . . . 120.0(3) no
C37 C38 C39 . . . 120.2(3) no
C37 C38 C46 . . . 119.7(3) no
C39 C38 C46 . . . 120.1(3) no
O6 C39 N3 . . . 121.3(3) no
O6 C39 C38 . . . 120.6(3) no
N3 C39 C38 . . . 118.1(3) no
C36 C40 C41 . . . 120.8(3) no
C40 C41 C42 . . . 121.7(3) no
C41 C42 C43 . . . 118.7(3) no
C41 C42 C44 . . 3_575 122.1(2) no
C43 C42 C44 . . 3_575 119.1(2) no
C37 C43 C42 . . . 118.7(2) no
C37 C43 C44 . . . 119.4(2) no
C42 C43 C44 . . . 121.9(2) no
C43 C44 C45 . . . 118.2(3) no
C42 C44 C43 3_575 . . 119.0(2) no
C42 C44 C45 3_575 . . 122.9(3) no
C44 C45 C46 . . . 122.2(3) no
C38 C46 C45 . . . 120.6(3) no
N3 C47 C48 . . . 112.5(3) no
N3 C47 C50 . . . 110.8(3) no
C48 C47 C50 . . . 115.4(3) no
C47 C48 C49 . . . 115.6(4) no
C47 C50 C51 . . . 112.8(4) no
C36 C40 H40 . . . 120.00 no
C41 C40 H40 . . . 120.00 no
C40 C41 H41 . . . 119.00 no
C42 C41 H41 . . . 119.00 no
C44 C45 H45 . . . 119.00 no
C46 C45 H45 . . . 119.00 no
C38 C46 H46 . . . 120.00 no
C45 C46 H46 . . . 120.00 no
N3 C47 H47 . . . 106.00 no
C48 C47 H47 . . . 106.00 no
C50 C47 H47 . . . 106.00 no
C47 C48 H48A . . . 108.00 no
C47 C48 H48B . . . 108.00 no
C49 C48 H48A . . . 108.00 no
C49 C48 H48B . . . 108.00 no
H48A C48 H48B . . . 107.00 no
C48 C49 H49A . . . 109.00 no
C48 C49 H49B . . . 109.00 no
C48 C49 H49C . . . 109.00 no
H49A C49 H49B . . . 110.00 no
H49A C49 H49C . . . 110.00 no
H49B C49 H49C . . . 109.00 no
C47 C50 H50A . . . 109.00 no
C47 C50 H50B . . . 109.00 no
C51 C50 H50A . . . 109.00 no
C51 C50 H50B . . . 109.00 no
H50A C50 H50B . . . 108.00 no
C50 C51 H51A . . . 109.00 no
C50 C51 H51B . . . 109.00 no
C50 C51 H51C . . . 109.00 no
H51A C51 H51B . . . 109.00 no
H51A C51 H51C . . . 109.00 no
H51B C51 H51C . . . 109.00 no

loop_
_geom_bond_atom_site_label_1
_geom_bond_atom_site_label_2
_geom_bond_site_symmetry_1
_geom_bond_site_symmetry_2
_geom_bond_distance
_geom_bond_publ_flag
O7 C52 . . 1.222(5) no
O8 C56 . . 1.221(5) no
O1 C1 . . 1.212(4) no
O2 C5 . . 1.217(4) no
O3 C18 . . 1.213(4) no
O4 C22 . . 1.220(3) no
O5 C35 . . 1.216(4) no
O6 C39 . . 1.223(4) no
N4 C64B . . 1.59(3) no
N4 C64A . . 1.479(9) no
N4 C56 . . 1.394(5) no
N4 C52 . . 1.403(5) no
N1 C1 . . 1.403(4) no
N1 C5 . . 1.395(4) no
N1 C13 . . 1.503(4) no
N2 C18 . . 1.400(3) no
N2 C22 . . 1.393(4) no
N2 C30 . . 1.503(4) no
N3 C39 . . 1.393(4) no
N3 C35 . . 1.402(5) no
N3 C47 . . 1.490(4) no
C52 C53 . . 1.467(5) no
C53 C57 . . 1.379(5) no
C53 C54 . . 1.406(5) no
C54 C60 . . 1.414(4) no
C54 C55 . . 1.412(5) no
C55 C56 . . 1.469(5) no
C55 C63 . . 1.373(5) no
C57 C58 . . 1.385(5) no
C58 C59 . . 1.386(5) no
C59 C60 . . 1.434(4) no
C59 C61 . 3_565 1.452(4) no
C60 C61 . . 1.430(4) no
C61 C62 . . 1.402(5) no
C62 C63 . . 1.379(5) no
C64A C65A . . 1.403(14) no
C64A C67A . . 1.540(13) no
C64B C67B . . 1.55(2) no
C64B C65B . . 1.38(2) no
C65A C66A . . 1.371(14) no
C65B C66B . . 1.526(19) no
C67A C68A . . 1.411(13) no
C67B C68B . . 1.41(3) no
C57 H57 . . 0.9300 no
C58 H58 . . 0.9300 no
C62 H62 . . 0.9300 no
C63 H63 . . 0.9300 no
C64A H64A . . 0.9800 no
C64B H64B . . 0.9800 no
C65A H65A . . 0.9700 no
C65A H65B . . 0.9700 no
C65B H65D . . 0.9700 no
C65B H65C . . 0.9700 no
C66A H66A . . 0.9600 no
C66A H66C . . 0.9600 no
C66A H66B . . 0.9600 no
C66B H66F . . 0.9600 no
C66B H66D . . 0.9600 no
C66B H66E . . 0.9600 no
C67A H67B . . 0.9700 no
C67A H67A . . 0.9700 no
C67B H67D . . 0.9700 no
C67B H67C . . 0.9700 no
C68A H68A . . 0.9600 no
C68A H68C . . 0.9600 no
C68A H68B . . 0.9600 no
C68B H68D . . 0.9600 no
C68B H68E . . 0.9600 no
C68B H68F . . 0.9600 no
C1 C2 . . 1.481(4) no
C2 C3 . . 1.406(4) no
C2 C6 . . 1.374(4) no
C3 C9 . . 1.421(3) no
C3 C4 . . 1.411(3) no
C4 C5 . . 1.482(4) no
C4 C12 . . 1.367(4) no
C6 C7 . . 1.395(4) no
C7 C8 . . 1.384(4) no
C8 C10 . 3_676 1.470(3) no
C8 C9 . . 1.431(3) no
C9 C10 . . 1.422(3) no
C10 C11 . . 1.389(3) no
C11 C12 . . 1.391(4) no
C13 C14 . . 1.506(5) no
C13 C16 . . 1.527(5) no
C14 C15 . . 1.511(7) no
C16 C17 . . 1.509(5) no
C6 H6 . . 0.9300 no
C7 H7 . . 0.9300 no
C11 H11 . . 0.9300 no
C12 H12 . . 0.9300 no
C13 H13 . . 0.9800 no
C14 H14B . . 0.9700 no
C14 H14A . . 0.9700 no
C15 H15A . . 0.9600 no
C15 H15B . . 0.9600 no
C15 H15C . . 0.9600 no
C16 H16B . . 0.9700 no
C16 H16A . . 0.9700 no
C17 H17C . . 0.9600 no
C17 H17A . . 0.9600 no
C17 H17B . . 0.9600 no
C18 C19 . . 1.478(4) no
C19 C20 . . 1.406(3) no
C19 C23 . . 1.371(4) no
C20 C26 . . 1.421(3) no
C20 C21 . . 1.411(4) no
C21 C29 . . 1.373(4) no
C21 C22 . . 1.484(4) no
C23 C24 . . 1.390(4) no
C24 C25 . . 1.384(3) no
C25 C27 . 3_666 1.469(3) no
C25 C26 . . 1.429(3) no
C26 C27 . . 1.426(3) no
C27 C28 . . 1.389(4) no
C28 C29 . . 1.386(4) no
C30 C33 . . 1.521(5) no
C30 C31 . . 1.523(5) no
C31 C32 . . 1.501(6) no
C33 C34 . . 1.508(5) no
C23 H23 . . 0.9300 no
C24 H24 . . 0.9300 no
C28 H28 . . 0.9300 no
C29 H29 . . 0.9300 no
C30 H30 . . 0.9800 no
C31 H31B . . 0.9700 no
C31 H31A . . 0.9700 no
C32 H32A . . 0.9600 no
C32 H32C . . 0.9600 no
C32 H32B . . 0.9600 no
C33 H33A . . 0.9700 no
C33 H33B . . 0.9700 no
C34 H34B . . 0.9600 no
C34 H34C . . 0.9600 no
C34 H34A . . 0.9600 no
C35 C36 . . 1.477(5) no
C36 C37 . . 1.410(4) no
C36 C40 . . 1.368(4) no
C37 C38 . . 1.409(4) no
C37 C43 . . 1.419(4) no
C38 C39 . . 1.480(4) no
C38 C46 . . 1.375(4) no
C40 C41 . . 1.386(4) no
C41 C42 . . 1.387(4) no
C42 C43 . . 1.427(4) no
C42 C44 . 3_575 1.470(4) no
C43 C44 . . 1.432(4) no
C44 C45 . . 1.383(4) no
C45 C46 . . 1.389(4) no
C47 C48 . . 1.500(6) no
C47 C50 . . 1.554(6) no
C48 C49 . . 1.478(8) no
C50 C51 . . 1.479(7) no
C40 H40 . . 0.9300 no
C41 H41 . . 0.9300 no
C45 H45 . . 0.9300 no
C46 H46 . . 0.9300 no
C47 H47 . . 0.9800 no
C48 H48A . . 0.9700 no
C48 H48B . . 0.9700 no
C49 H49A . . 0.9600 no
C49 H49B . . 0.9600 no
C49 H49C . . 0.9600 no
C50 H50A . . 0.9700 no
C50 H50B . . 0.9700 no
C51 H51A . . 0.9600 no
C51 H51B . . 0.9600 no
C51 H51C . . 0.9600 no

loop_
_geom_contact_atom_site_label_1
_geom_contact_atom_site_label_2
_geom_contact_distance
_geom_contact_site_symmetry_1
_geom_contact_site_symmetry_2
_geom_contact_publ_flag
Cg1 Cg13 3.6863(19) . 1_545 yes
Cg2 Cg11 3.7041(19) . 1_555 yes
Cg2 Cg12 3.6485(18) . 1_545 yes
Cg2 Cg13 3.6165(18) . 1_545 yes
Cg3 Cg13 3.7245(19) . 1_555 yes
Cg4 Cg13 3.6034(18) . 1_555 yes
Cg4 Cg14 3.7518(18) . 1_545 yes
Cg5 Cg9 3.6604(16) . 1_565 yes
Cg6 Cg10 3.5395(15) . 1_555 yes
Cg6 Cg8 3.7743(16) . 1_565 yes
Cg6 Cg9 3.7544(16) . 1_555 yes
Cg7 Cg9 3.5613(15) . 1_565 yes
Cg7 Cg10 3.7518(14) . 1_555 yes

loop_
_geom_hbond_atom_site_label_D
_geom_hbond_atom_site_label_H
_geom_hbond_atom_site_label_A
_geom_hbond_site_symmetry_A
_geom_hbond_distance_DH
_geom_hbond_distance_HA
_geom_hbond_distance_DA
_geom_hbond_angle_DHA
_geom_hbond_publ_flag
C7 H7 O4 4_565 0.93 2.55 3.170(4) 125 yes
C13 H13 O1 . 0.98 2.25 2.745(4) 110 no
C14 H14B O2 . 0.97 2.37 2.930(4) 116 no
C15 H15B O3 1_565 0.96 2.42 3.323(5) 156 yes
C16 H16B O2 . 0.97 2.53 3.097(4) 117 no
C30 H30 O4 . 0.98 2.27 2.746(4) 109 no
C31 H31B O3 . 0.97 2.34 2.895(4) 116 no
C32 H32C O2 . 0.96 2.60 3.453(5) 148 yes
C33 H33A O3 . 0.97 2.53 3.107(4) 118 no
C41 H41 O8 4_564 0.93 2.49 3.343(4) 153 yes
C47 H47 O6 . 0.98 2.26 2.749(4) 109 no
C48 H48B O5 . 0.97 2.56 3.127(5) 118 no
C49 H49C O7 1_565 0.96 2.56 3.481(6) 162 yes
C50 H50B O5 . 0.97 2.49 2.880(5) 104 no
C64A H64A O7 . 0.98 1.95 2.667(9) 128 no
C67A H67A O8 . 0.97 2.60 3.139(11) 116 no

loop_
_geom_torsion_atom_site_label_1
_geom_torsion_atom_site_label_2
_geom_torsion_atom_site_label_3
_geom_torsion_atom_site_label_4
_geom_torsion_site_symmetry_1
_geom_torsion_site_symmetry_2
_geom_torsion_site_symmetry_3
_geom_torsion_site_symmetry_4
_geom_torsion
_geom_torsion_publ_flag
C56 N4 C52 O7 . . . . -173.3(4) no
C56 N4 C52 C53 . . . . 7.9(5) no
C64A N4 C52 O7 . . . . 5.1(6) no
C64A N4 C52 C53 . . . . -173.8(4) no
C52 N4 C56 O8 . . . . 176.3(4) no
C52 N4 C56 C55 . . . . -4.8(5) no
C64A N4 C56 O8 . . . . -2.0(7) no
C64A N4 C56 C55 . . . . 176.9(5) no
C52 N4 C64A C65A . . . . 77.9(8) no
C52 N4 C64A C67A . . . . -107.3(7) no
C56 N4 C64A C65A . . . . -103.7(8) no
C56 N4 C64A C67A . . . . 71.2(8) no
C5 N1 C1 O1 . . . . 178.7(3) no
C5 N1 C1 C2 . . . . -2.2(4) no
C13 N1 C1 O1 . . . . -1.9(4) no
C13 N1 C1 C2 . . . . 177.1(3) no
C1 N1 C5 O2 . . . . 176.1(3) no
C1 N1 C5 C4 . . . . -3.9(4) no
C13 N1 C5 O2 . . . . -3.2(4) no
C13 N1 C5 C4 . . . . 176.8(2) no
C1 N1 C13 C14 . . . . 122.8(3) no
C1 N1 C13 C16 . . . . -107.1(3) no
C5 N1 C13 C14 . . . . -57.8(4) no
C5 N1 C13 C16 . . . . 72.3(3) no
C30 N2 C18 O3 . . . . 7.2(4) no
C30 N2 C18 C19 . . . . -173.2(2) no
C18 N2 C22 O4 . . . . 175.1(3) no
C22 N2 C30 C31 . . . . -127.0(3) no
C22 N2 C30 C33 . . . . 104.2(3) no
C18 N2 C22 C21 . . . . -4.5(4) no
C30 N2 C22 O4 . . . . -3.7(4) no
C30 N2 C22 C21 . . . . 176.7(2) no
C18 N2 C30 C31 . . . . 54.1(3) no
C18 N2 C30 C33 . . . . -74.6(3) no
C22 N2 C18 O3 . . . . -171.6(3) no
C22 N2 C18 C19 . . . . 8.0(4) no
C35 N3 C39 C38 . . . . 2.0(5) no
C35 N3 C47 C50 . . . . -54.2(4) no
C39 N3 C47 C48 . . . . -104.2(4) no
C47 N3 C39 O6 . . . . 2.3(5) no
C47 N3 C39 C38 . . . . -177.0(3) no
C35 N3 C47 C48 . . . . 76.7(4) no
C47 N3 C35 C36 . . . . 168.7(3) no
C35 N3 C39 O6 . . . . -178.7(3) no
C39 N3 C35 C36 . . . . -10.3(5) no
C47 N3 C35 O5 . . . . -9.3(5) no
C39 N3 C35 O5 . . . . 171.8(3) no
C39 N3 C47 C50 . . . . 124.9(3) no
N4 C52 C53 C54 . . . . -5.9(5) no
N4 C52 C53 C57 . . . . 174.4(3) no
O7 C52 C53 C57 . . . . -4.5(5) no
O7 C52 C53 C54 . . . . 175.3(3) no
C52 C53 C57 C58 . . . . -178.5(3) no
C52 C53 C54 C60 . . . . -179.3(3) no
C57 C53 C54 C55 . . . . -179.2(3) no
C54 C53 C57 C58 . . . . 1.8(5) no
C52 C53 C54 C55 . . . . 1.0(5) no
C57 C53 C54 C60 . . . . 0.5(5) no
C53 C54 C55 C56 . . . . 2.1(5) no
C53 C54 C60 C61 . . . . 179.1(3) no
C55 C54 C60 C61 . . . . -1.2(5) no
C60 C54 C55 C63 . . . . 1.5(5) no
C53 C54 C55 C63 . . . . -178.9(3) no
C55 C54 C60 C59 . . . . 178.0(3) no
C60 C54 C55 C56 . . . . -177.5(3) no
C53 C54 C60 C59 . . . . -1.6(4) no
C56 C55 C63 C62 . . . . 178.6(4) no
C54 C55 C63 C62 . . . . -0.5(6) no
C54 C55 C56 N4 . . . . -0.4(5) no
C63 C55 C56 O8 . . . . -0.5(6) no
C63 C55 C56 N4 . . . . -179.4(3) no
C54 C55 C56 O8 . . . . 178.5(4) no
C53 C57 C58 C59 . . . . -3.0(5) no
C57 C58 C59 C60 . . . . 1.7(5) no
C57 C58 C59 C61 . . . 3_565 -178.5(3) no
C58 C59 C60 C54 . . . . 0.6(4) no
C60 C59 C61 C60 . . 3_565 3_565 0.0(4) no
C58 C59 C60 C61 . . . . 179.8(3) no
C61 C59 C60 C54 3_565 . . . -179.3(3) no
C60 C59 C61 C62 . . 3_565 3_565 -179.3(3) no
C58 C59 C61 C60 . . 3_565 3_565 -179.8(3) no
C58 C59 C61 C62 . . 3_565 3_565 0.9(5) no
C61 C59 C60 C61 3_565 . . . 0.0(4) no
C59 C60 C61 C62 . . . . -179.3(3) no
C54 C60 C61 C62 . . . . -0.1(4) no
C59 C60 C61 C59 . . . 3_565 0.0(4) no
C54 C60 C61 C59 . . . 3_565 179.3(3) no
C60 C61 C62 C63 . . . . 1.1(5) no
C59 C61 C62 C63 3_565 . . . -178.2(3) no
C61 C62 C63 C55 . . . . -0.9(6) no
C65A C64A C67A C68A . . . . -17.1(15) no
C67A C64A C65A C66A . . . . -29.2(19) no
N4 C64A C67A C68A . . . . 169.1(7) no
N4 C64A C65A C66A . . . . 144.4(11) no
N1 C1 C2 C6 . . . . -176.1(3) no
O1 C1 C2 C3 . . . . -174.9(3) no
O1 C1 C2 C6 . . . . 3.0(5) no
N1 C1 C2 C3 . . . . 6.1(4) no
C3 C2 C6 C7 . . . . -0.5(4) no
C1 C2 C3 C9 . . . . 175.9(2) no
C1 C2 C3 C4 . . . . -3.4(4) no
C1 C2 C6 C7 . . . . -178.4(3) no
C6 C2 C3 C4 . . . . 178.7(3) no
C6 C2 C3 C9 . . . . -1.9(4) no
C2 C3 C4 C12 . . . . 177.6(3) no
C9 C3 C4 C5 . . . . 177.7(2) no
C9 C3 C4 C12 . . . . -1.8(4) no
C2 C3 C9 C8 . . . . 2.9(3) no
C2 C3 C9 C10 . . . . -176.7(2) no
C4 C3 C9 C10 . . . . 2.7(3) no
C2 C3 C4 C5 . . . . -3.0(4) no
C4 C3 C9 C8 . . . . -177.8(2) no
C3 C4 C12 C11 . . . . -0.7(4) no
C3 C4 C5 O2 . . . . -173.4(3) no
C3 C4 C5 N1 . . . . 6.7(4) no
C5 C4 C12 C11 . . . . 179.9(3) no
C12 C4 C5 N1 . . . . -173.8(2) no
C12 C4 C5 O2 . . . . 6.1(4) no
C2 C6 C7 C8 . . . . 2.0(4) no
C6 C7 C8 C10 . . . 3_676 176.6(3) no
C6 C7 C8 C9 . . . . -1.0(4) no
C10 C8 C9 C3 3_676 . . . -179.1(2) no
C10 C8 C9 C10 3_676 . . . 0.4(3) no
C7 C8 C9 C10 . . . . 178.1(2) no
C7 C8 C10 C11 . . 3_676 3_676 1.7(4) no
C9 C8 C10 C11 . . 3_676 3_676 179.4(2) no
C7 C8 C10 C9 . . 3_676 3_676 -178.0(2) no
C7 C8 C9 C3 . . . . -1.4(3) no
C9 C8 C10 C9 . . 3_676 3_676 -0.4(3) no
C3 C9 C10 C11 . . . . -1.1(3) no
C3 C9 C10 C8 . . . 3_676 179.1(2) no
C8 C9 C10 C8 . . . 3_676 -0.4(3) no
C8 C9 C10 C11 . . . . 179.4(2) no
C9 C10 C11 C12 . . . . -1.3(4) no
C8 C10 C11 C12 3_676 . . . 178.4(2) no
C10 C11 C12 C4 . . . . 2.3(4) no
N1 C13 C14 C15 . . . . -51.9(4) no
C16 C13 C14 C15 . . . . 179.5(3) no
N1 C13 C16 C17 . . . . 61.8(4) no
C14 C13 C16 C17 . . . . -168.5(3) no
O3 C18 C19 C20 . . . . 172.8(3) no
O3 C18 C19 C23 . . . . -7.6(4) no
N2 C18 C19 C20 . . . . -6.8(4) no
N2 C18 C19 C23 . . . . 172.9(2) no
C18 C19 C20 C26 . . . . -177.9(2) no
C23 C19 C20 C21 . . . . -177.5(2) no
C18 C19 C20 C21 . . . . 2.2(4) no
C23 C19 C20 C26 . . . . 2.5(4) no
C18 C19 C23 C24 . . . . 179.4(3) no
C20 C19 C23 C24 . . . . -1.0(4) no
C26 C20 C21 C22 . . . . -178.5(2) no
C26 C20 C21 C29 . . . . -0.5(4) no
C19 C20 C26 C25 . . . . -2.6(3) no
C19 C20 C21 C22 . . . . 1.5(4) no
C19 C20 C21 C29 . . . . 179.5(3) no
C21 C20 C26 C27 . . . . -0.5(3) no
C19 C20 C26 C27 . . . . 179.5(2) no
C21 C20 C26 C25 . . . . 177.4(2) no
C20 C21 C22 O4 . . . . 179.9(3) no
C20 C21 C22 N2 . . . . -0.5(4) no
C29 C21 C22 O4 . . . . 1.9(5) no
C29 C21 C22 N2 . . . . -178.5(3) no
C20 C21 C29 C28 . . . . 1.2(4) no
C22 C21 C29 C28 . . . . 179.2(3) no
C19 C23 C24 C25 . . . . -0.5(4) no
C23 C24 C25 C27 . . . 3_666 -178.6(2) no
C23 C24 C25 C26 . . . . 0.4(4) no
C27 C25 C26 C20 3_666 . . . -179.9(2) no
C27 C25 C26 C27 3_666 . . . -2.0(3) no
C24 C25 C26 C27 . . . . 179.0(2) no
C24 C25 C26 C20 . . . . 1.2(3) no
C24 C25 C27 C26 . . 3_666 3_666 -179.1(2) no
C24 C25 C27 C28 . . 3_666 3_666 1.9(4) no
C26 C25 C27 C26 . . 3_666 3_666 1.9(3) no
C26 C25 C27 C28 . . 3_666 3_666 -177.0(2) no
C20 C26 C27 C25 . . . 3_666 179.9(2) no
C25 C26 C27 C28 . . . . -177.0(2) no
C20 C26 C27 C28 . . . . 0.9(3) no
C25 C26 C27 C25 . . . 3_666 2.0(3) no
C26 C27 C28 C29 . . . . -0.2(4) no
C25 C27 C28 C29 3_666 . . . -179.2(3) no
C27 C28 C29 C21 . . . . -0.8(5) no
N2 C30 C33 C34 . . . . -69.0(3) no
C31 C30 C33 C34 . . . . 162.8(3) no
C33 C30 C31 C32 . . . . 177.9(3) no
N2 C30 C31 C32 . . . . 50.3(4) no
O5 C35 C36 C37 . . . . -171.0(3) no
O5 C35 C36 C40 . . . . 7.5(5) no
N3 C35 C36 C37 . . . . 11.1(5) no
N3 C35 C36 C40 . . . . -170.5(3) no
C35 C36 C37 C38 . . . . -3.5(4) no
C35 C36 C37 C43 . . . . 176.2(3) no
C40 C36 C37 C38 . . . . 178.1(3) no
C40 C36 C37 C43 . . . . -2.3(4) no
C35 C36 C40 C41 . . . . -178.6(3) no
C37 C36 C40 C41 . . . . -0.1(5) no
C36 C37 C38 C39 . . . . -5.1(4) no
C36 C37 C38 C46 . . . . 177.4(3) no
C43 C37 C38 C39 . . . . 175.2(3) no
C43 C37 C38 C46 . . . . -2.3(4) no
C36 C37 C43 C42 . . . . 2.4(4) no
C36 C37 C43 C44 . . . . -177.2(3) no
C38 C37 C43 C42 . . . . -177.9(3) no
C38 C37 C43 C44 . . . . 2.5(4) no
C37 C38 C39 O6 . . . . -173.3(3) no
C37 C38 C39 N3 . . . . 6.0(4) no
C46 C38 C39 O6 . . . . 4.2(5) no
C46 C38 C39 N3 . . . . -176.5(3) no
C37 C38 C46 C45 . . . . 0.6(5) no
C39 C38 C46 C45 . . . . -177.0(3) no
C36 C40 C41 C42 . . . . 2.3(5) no
C40 C41 C42 C43 . . . . -2.1(4) no
C40 C41 C42 C44 . . . 3_575 177.7(3) no
C41 C42 C43 C37 . . . . -0.3(4) no
C41 C42 C43 C44 . . . . 179.3(3) no
C44 C42 C43 C37 3_575 . . . 179.9(3) no
C44 C42 C43 C44 3_575 . . . -0.5(4) no
C41 C42 C44 C43 . . 3_575 3_575 -179.3(3) no
C41 C42 C44 C45 . . 3_575 3_575 -0.4(5) no
C43 C42 C44 C43 . . 3_575 3_575 0.5(4) no
C43 C42 C44 C45 . . 3_575 3_575 179.4(3) no
C37 C43 C44 C45 . . . . -1.0(4) no
C37 C43 C44 C42 . . . 3_575 -179.9(3) no
C42 C43 C44 C45 . . . . 179.4(3) no
C42 C43 C44 C42 . . . 3_575 0.5(4) no
C43 C44 C45 C46 . . . . -0.8(4) no
C42 C44 C45 C46 3_575 . . . 178.1(3) no
C44 C45 C46 C38 . . . . 1.0(5) no
N3 C47 C48 C49 . . . . 68.0(5) no
C50 C47 C48 C49 . . . . -163.5(4) no
N3 C47 C50 C51 . . . . -150.6(4) no
C48 C47 C50 C51 . . . . 80.0(5) no
